data_2104861
loop_
_publ_author_name
'Weil, Matthias'
'St\"oger, Berthold'

_publ_section_title
;
 Crystal chemistry of transition metal diarsenates <i>M</i>~2~As~2~O~7~
 (<i>M</i> = Mn, Co, Ni, Zn): variants of the thortveitite structure
;
_journal_coeditor_code SN5100
_journal_issue 6
_journal_name_full 'Acta Crystallographica Section B'
_journal_page_first 603
_journal_page_last 614
_journal_paper_doi 10.1107/S0108768110040802
_journal_volume 66
_journal_year 2010
_chemical_formula_structural 'Zn2 As2 O7'
_chemical_formula_sum 'As2 O7 Zn2'
_chemical_formula_weight 392.6
_chemical_name_systematic
;
Zinc(II) diarsenate(V)
;
_space_group_ssg_name C2/m(\a0\g)0s
_symmetry_cell_setting monoclinic
_cell_angle_alpha 90
_cell_angle_beta 105.3190(10)
_cell_angle_gamma 90
_cell_formula_units_Z 2
_cell_length_a 6.72480(10)
_cell_length_b 8.4605(2)
_cell_length_c 4.77910(10)
_cell_modulation_dimension 1
_cell_volume 262.247(9)
_computing_cell_refinement APEX2
_computing_data_collection 'APEX2 (Bruker, 2004)'
_computing_data_reduction APEX2
_computing_publication_material 'Jana2006 (Petricek, Dusek & Palatinus, 2006)'
_computing_structure_refinement 'Jana2006 (Petricek, Dusek & Palatinus, 2006)'
_computing_structure_solution 'coordinates taken from an isotypic compound'
_diffrn_ambient_temperature 293
_diffrn_measured_fraction_theta_full 0.98
_diffrn_measured_fraction_theta_max 0.96
_diffrn_measurement_device 'four-circle diffractometer'
_diffrn_measurement_device_type 'Bruker APEXII CCD'
_diffrn_radiation_monochromator graphite
_diffrn_radiation_source 'X-ray tube'
_diffrn_radiation_type 'Mo K\a'
_diffrn_radiation_wavelength 0.71069
_diffrn_reflns_av_R_equivalents 0.042
_diffrn_reflns_av_sigmaI/netI 0.0435
_diffrn_reflns_limit_h_max 15
_diffrn_reflns_limit_h_min -16
_diffrn_reflns_limit_index_m_1_max 2
_diffrn_reflns_limit_index_m_1_min -2
_diffrn_reflns_limit_k_max 19
_diffrn_reflns_limit_k_min -18
_diffrn_reflns_limit_l_max 10
_diffrn_reflns_limit_l_min -11
_diffrn_reflns_number 24775
_diffrn_reflns_theta_full 55.53
_diffrn_reflns_theta_max 56.1
_diffrn_reflns_theta_min 2.02
_exptl_absorpt_coefficient_mu 21.652
_exptl_absorpt_correction_T_max 0.7898
_exptl_absorpt_correction_T_min 0.2120
_exptl_absorpt_correction_type none
_exptl_absorpt_process_details 'SADABS (Bruker, 2008)'
_exptl_crystal_colour colourless
_exptl_crystal_density_diffrn 4.9708
_exptl_crystal_description fragment
_exptl_crystal_F_000 364
_exptl_crystal_size_max 0.12
_exptl_crystal_size_mid 0.10
_exptl_crystal_size_min 0.05
_refine_diff_density_max 1.22
_refine_diff_density_min -1.28
_refine_ls_extinction_coef 88E1(4)
_refine_ls_extinction_method 'B-C type 1 Lorentzian isotropic (Becker & Coppens, 1974)'
_refine_ls_goodness_of_fit_ref 0.92
_refine_ls_number_constraints 1
_refine_ls_number_parameters 135
_refine_ls_number_reflns 8539
_refine_ls_number_restraints 0
_refine_ls_R_factor_all 0.0922
_refine_ls_R_factor_gt 0.0292
_refine_ls_shift/su_max 0.0307
_refine_ls_shift/su_mean 0.0022
_refine_ls_structure_factor_coef F
_refine_ls_weighting_details w=1/(\s^2^(F)+0.0004F^2^)
_refine_ls_weighting_scheme sigma
_refine_ls_wR_factor_gt 0.0381
_refine_ls_wR_factor_ref 0.0462
_reflns_number_gt 3694
_reflns_number_total 8539
_reflns_threshold_expression I>3\s(I)
_cod_data_source_file sn5100.cif
_cod_data_source_block beta-Zn2As2O7-superspace
_cod_original_cell_volume 262.216(3)
_cod_database_code 2104861
_cod_database_fobs_code 2104861

loop_
_space_group_symop_ssg_id
_space_group_symop_ssg_operation_algebraic
1 x1,x2,x3,x4
2 -x1,x2,-x3,-x4+1/2
3 -x1,-x2,-x3,-x4
4 x1,-x2,x3,x4+1/2
5 x1+1/2,x2+1/2,x3,x4
6 -x1+1/2,x2+1/2,-x3,-x4+1/2
7 -x1+1/2,-x2+1/2,-x3,-x4
8 x1+1/2,-x2+1/2,x3,x4+1/2

loop_
_atom_site_type_symbol
_atom_site_label
_atom_site_fract_x
_atom_site_fract_y
_atom_site_fract_z
_atom_site_U_iso_or_equiv
_atom_site_adp_type
_atom_site_calc_flag
_atom_site_refinement_flags
_atom_site_occupancy
_atom_site_disorder_assembly
_atom_site_disorder_group
As As 0.778336(16) 0 0.59371(2) 0.00733(2) Uani d . 1 . .
Zn Zn 0.5 0.189961(17) 0 0.01183(3) Uani d . 1 . .
O O1 0.60159(13) 0 0.27379(17) 0.00955(15) Uani d . 1 . .
O O2 1 -0.0555(3) 0.5 0.0320(6) Uani d . 0.5 . .
O O3 0.77638(11) -0.16236(8) 0.78521(14) 0.01460(16) Uani d . 1 . .

loop_
_atom_site_aniso_label
_atom_site_aniso_U_11
_atom_site_aniso_U_22
_atom_site_aniso_U_33
_atom_site_aniso_U_12
_atom_site_aniso_U_13
_atom_site_aniso_U_23
_atom_site_aniso_type_symbol
As 0.00722(4) 0.00790(4) 0.00575(4) 0 -0.00025(2) 0 As
Zn 0.01428(6) 0.00676(5) 0.01090(5) 0 -0.00292(4) 0 Zn
O1 0.0107(2) 0.0090(2) 0.0068(2) 0 -0.00145(19) 0 O
O2 0.0133(6) 0.0439(12) 0.0440(11) 0 0.0168(7) 0 O
O3 0.0189(3) 0.0106(2) 0.0128(2) 0.0046(2) 0.0016(2) 0.00398(17) O

loop_
_atom_site_displace_Fourier_atom_site_label
_atom_site_displace_Fourier_axis
_atom_site_displace_Fourier_wave_vector_seq_id
_atom_site_displace_Fourier_param_cos
_atom_site_displace_Fourier_param_sin
As x 1 0 0
As y 1 0.007880(18) 0.009791(18)
As z 1 0 0
As x 2 -0.00183(3) -0.00012(3)
As y 2 0 0
As z 2 0.00175(4) 0.00301(4)
Zn x 1 0 0.03255(5)
Zn y 1 0.00456(5) 0
Zn z 1 0 -0.02492(6)
Zn x 2 0 -0.00876(10)
Zn y 2 0.00097(18) 0
Zn z 2 0 -0.00123(13)
Zn x 3 0 0.00325(15)
Zn y 3 0.0029(3) 0
Zn z 3 0 -0.0049(2)
O1 x 1 0 0
O1 y 1 0.00254(12) -0.01011(12)
O1 z 1 0 0
O1 x 2 0.0033(2) -0.0052(2)
O1 y 2 0 0
O1 z 2 -0.0006(3) 0.0023(3)
O2 x 1 0 -0.0148(4)
O2 y 1 0.0194(7) 0
O2 z 1 0 -0.0576(8)
O3 x 1 0.0108(3) 0.0393(2)
O3 y 1 -0.00301(17) 0.00701(19)
O3 z 1 0.0142(3) -0.0057(3)
O3 x 2 -0.0020(4) -0.0193(4)
O3 y 2 -0.0006(3) -0.0073(3)
O3 z 2 -0.0028(6) 0.0027(6)

loop_
_atom_site_displace_special_func_atom_site_label
_atom_site_displace_special_func_sawtooth_ax
_atom_site_displace_special_func_sawtooth_ay
_atom_site_displace_special_func_sawtooth_az
_atom_site_displace_special_func_sawtooth_c
_atom_site_displace_special_func_sawtooth_w
? ? ? ? ? ?

loop_
_atom_site_Fourier_wave_vector_seq_id
_atom_site_Fourier_wave_vector_x
_atom_site_Fourier_wave_vector_z
1 0.31904 0.37169
2 0.63808 0.74338
3 0.95712 1.11507

loop_
_atom_site_occ_Fourier_atom_site_label
_atom_site_occ_Fourier_wave_vector_seq_id
_atom_site_occ_Fourier_param_cos
_atom_site_occ_Fourier_param_sin
? ? ? ?

loop_
_atom_site_occ_special_func_atom_site_label
_atom_site_occ_special_func_crenel_c
_atom_site_occ_special_func_crenel_w
Zn 0.25 1
O2 0.75 0.5
O3 0.03466(6) 1

loop_
_atom_site_U_Fourier_atom_site_label
_atom_site_U_Fourier_tens_elem
_atom_site_U_Fourier_wave_vector_seq_id
_atom_site_U_Fourier_param_cos
_atom_site_U_Fourier_param_sin
As U11 1 0 0
As U22 1 0 0
As U33 1 0 0
As U12 1 -0.00181(4) 0.00137(4)
As U13 1 0 0
As U23 1 0.00140(4) -0.00088(4)
As U11 2 0.00059(8) -0.00093(7)
As U22 2 0.00103(8) -0.00098(7)
As U33 2 0.00032(7) -0.00042(7)
As U12 2 0 0
As U13 2 -0.00097(6) 0.00109(6)
As U23 2 0 0
Zn U11 1 0.00503(17) 0
Zn U22 1 -0.00038(12) 0
Zn U33 1 0.00030(15) 0
Zn U12 1 0 -0.00122(7)
Zn U13 1 -0.00273(10) 0
Zn U23 1 0 0.00057(7)
Zn U11 2 -0.0129(3) 0
Zn U22 2 -0.0004(2) 0
Zn U33 2 -0.0068(3) 0
Zn U12 2 0 -0.00104(14)
Zn U13 2 0.0102(2) 0
Zn U23 2 0 -0.00096(13)
O1 U11 1 0 0
O1 U22 1 0 0
O1 U33 1 0 0
O1 U12 1 0.0004(3) 0.0013(3)
O1 U13 1 0 0
O1 U23 1 -0.0008(3) -0.0006(3)
O1 U11 2 0.0003(6) 0.0003(5)
O1 U22 2 -0.0001(6) 0.0000(6)
O1 U33 2 -0.0003(5) 0.0002(5)
O1 U12 2 0 0
O1 U13 2 -0.0003(4) 0.0003(5)
O1 U23 2 0 0
O2 U11 1 -0.0098(17) 0
O2 U22 1 0.003(4) 0
O2 U33 1 -0.026(3) 0
O2 U12 1 0 -0.0070(12)
O2 U13 1 -0.0145(19) 0
O2 U23 1 0 -0.0015(16)
O3 U11 1 0.0128(10) 0.0077(6)
O3 U22 1 0.0019(5) 0.0027(5)
O3 U33 1 0.0016(6) 0.0016(5)
O3 U12 1 0.0040(7) 0.0030(4)
O3 U13 1 -0.0064(6) -0.0046(4)
O3 U23 1 -0.0018(4) -0.0002(4)
O3 U11 2 -0.0048(14) -0.0023(9)
O3 U22 2 -0.0030(11) 0.0022(10)
O3 U33 2 -0.0022(11) -0.0004(10)
O3 U12 2 0.0012(10) 0.0012(7)
O3 U13 2 -0.0051(10) -0.0013(8)
O3 U23 2 -0.0018(9) 0.0009(8)

loop_
_atom_type_symbol
_atom_type_scat_dispersion_real
_atom_type_scat_dispersion_imag
_atom_type_scat_source
O 0.011 0.006 'International Tables Vol C tables 4.2.6.8 and 6.1.1.4'
Zn 0.284 1.430 'International Tables Vol C tables 4.2.6.8 and 6.1.1.4'
As 0.050 2.006 'International Tables Vol C tables 4.2.6.8 and 6.1.1.4'

loop_
_cell_wave_vector_seq_id
_cell_wave_vector_x
_cell_wave_vector_y
_cell_wave_vector_z
1 0.31900(10) 0.00000 0.37170(10)

loop_
_geom_angle_atom_site_label_1
_geom_angle_atom_site_label_2
_geom_angle_atom_site_label_3
_geom_angle_publ_flag
_geom_angle_max
_geom_angle_min
_geom_angle_av
_geom_angle_site_ssg_symmetry_1
_geom_angle_site_ssg_symmetry_2
_geom_angle_site_ssg_symmetry_3
O1 As O2 ? 111.01(14) 94.55(12) 103.35(13) . . .
O1 As O2 ? 111.01(14) 94.55(12) 103.20(13) . . 3_7565
O1 As O3 ? 117.19(14) 112.34(14) 113.36(14) . . .
O1 As O3 ? 117.19(14) 112.34(14) 113.37(14) . . 4_5555
O2 As O3 ? 100.48(19) 97.5(2) 99.7(2) . . .
O2 As O3 ? 114.7(2) 110.2(2) 113.1(2) . . 4_5555
O2 As O3 ? 114.7(2) 110.2(2) 113.1(2) 3_7565 . .
O2 As O3 ? 100.48(19) 97.5(2) 99.7(2) 3_7565 . 4_5555
O3 As O3 ? 114.2(2) 111.3(2) 112.7(2) . . 4_5555
O1 Zn O1 ? 79.56(12) 76.55(7) 77.94(10) . . 2_6555
O1 Zn O3 ? 158.71(16) 134.53(16) 151.32(16) . . 5_4545
O1 Zn O3 ? 97.16(13) 89.91(13) 94.65(13) . . 6_6565
O1 Zn O3 ? 86.16(13) 72.39(11) 79.20(13) . . 3_6565
O1 Zn O3 ? 98.39(16) 82.13(11) 92.00(13) . . 4_5545
O1 Zn O3 ? 97.16(13) 89.76(13) 94.61(13) 2_6555 . 5_4545
O1 Zn O3 ? 158.76(16) 135.17(16) 151.52(16) 2_6555 . 6_6565
O1 Zn O3 ? 98.39(16) 81.86(11) 91.93(13) 2_6555 . 3_6565
O1 Zn O3 ? 86.21(13) 72.78(11) 79.30(13) 2_6555 . 4_5545
O3 Zn O3 ? 110.43(18) 101.09(18) 103.2(2) 5_4545 . 6_6565
O3 Zn O3 ? 75.96(19) 62.59(16) 73.57(18) 5_4545 . 3_6565
O3 Zn O3 ? 129.33(18) 109.99(19) 113.93(19) 5_4545 . 4_5545
O3 Zn O3 ? 128.51(18) 109.99(19) 113.78(19) 6_6565 . 3_6565
O3 Zn O3 ? 75.99(18) 62.79(16) 73.68(18) 6_6565 . 4_5545
O3 Zn O3 ? 171.79(18) 163.26(16) 168.44(19) 3_6565 . 4_5545
As O1 Zn ? 130.48(7) 123.81(7) 127.66(7) . . .
As O1 Zn ? 130.48(7) 123.81(7) 127.69(7) . . 3_6555
Zn O1 Zn ? 103.70(8) 100.92(8) 101.85(9) . . 3_6555
As O2 As ? 152.9(3) 149.18(16) 150.7(2) . . 2_7565
As O3 Zn ? 142.6(3) 117.8(3) 133.1(3) . . 5_5465
As O3 Zn ? 123.2(2) 107.7(2) 116.4(2) . . 3_6565
Zn O3 Zn ? 118.8(2) 103.2(2) 106.4(2) 5_5465 . 3_6565

loop_
_geom_bond_atom_site_label_1
_geom_bond_atom_site_label_2
_geom_bond_publ_flag
_geom_bond_distance_max
_geom_bond_distance_min
_geom_bond_distance_av
_geom_bond_site_ssg_symmetry_1
_geom_bond_site_ssg_symmetry_2
As O1 ? 1.6768(14) 1.6689(14) 1.6725(14) . .
As O2 ? 1.7735(13) 1.6769(10) 1.721(2) . .
As O2 ? 1.7735(13) 1.6769(10) 1.722(2) . 3_7565
As O3 ? 1.687(4) 1.636(4) 1.662(4) . .
As O3 ? 1.687(4) 1.636(4) 1.661(4) . 4_5555
Zn O1 ? 2.1311(19) 2.033(2) 2.079(2) . .
Zn O1 ? 2.1216(19) 2.033(2) 2.078(2) . 2_6555
Zn O3 ? 2.119(4) 1.929(5) 2.020(4) . 5_4545
Zn O3 ? 2.119(4) 1.929(5) 2.018(4) . 6_6565
Zn O3 ? 2.800(5) 2.126(5) 2.361(5) . 3_6565
Zn O3 ? 2.796(5) 2.126(5) 2.358(5) . 4_5545
